data_8105047
loop_
_publ_author_name
'Wang, Baogang'
'Man, Xiaxia'

_publ_section_title
;
 Crystal structure of 2-(bis(2-hydroxyethyl)ammonio)ethane-1-sulfonate,
 C6H15NO5S
;
_journal_issue 1
_journal_name_full 'Zeitschrift f\"ur Kristallographie - New Crystal Structures'
_journal_page_first 167
_journal_page_last 168
_journal_paper_doi 10.1515/ncrs-2019-0554
_journal_volume 235
_journal_year 2019
_chemical_formula_moiety 'C6 H15 N O5 S'
_chemical_formula_sum 'C6 H15 N O5 S'
_chemical_formula_weight 213.25
_space_group_crystal_system monoclinic
_space_group_IT_number 9
_space_group_name_Hall 'C -2yc'
_space_group_name_H-M_alt 'C 1 c 1'
_atom_sites_solution_hydrogens mixed
_cell_angle_alpha 90.000(5)
_cell_angle_beta 117.407(5)
_cell_angle_gamma 90.000(5)
_cell_formula_units_Z 4
_cell_length_a 15.167(5)
_cell_length_b 6.422(5)
_cell_length_c 10.969(5)
_cell_measurement_reflns_used 5948
_cell_measurement_temperature 293(2)
_cell_measurement_theta_max 28.4
_cell_measurement_theta_min 2.2
_cell_volume 948.5(9)
_computing_cell_refinement 'Bruker SMART'
_computing_data_collection 'Bruker SMART [1]'
_computing_data_reduction 'Bruker SAINT'
_computing_molecular_graphics 'Bruker SHELXTL'
_computing_publication_material SHELXL-2014/7
_computing_structure_refinement 'SHELXL-2014/7 [3]'
_computing_structure_solution 'SHELXTL [2]'
_diffrn_ambient_temperature 293(2)
_diffrn_detector_area_resol_mean 9.00cm
_diffrn_measured_fraction_theta_full 1.000
_diffrn_measured_fraction_theta_max 0.989
_diffrn_measurement_device_type 'CCD area detector'
_diffrn_measurement_method 'phi and omega scans'
_diffrn_radiation_type MoK\a
_diffrn_radiation_wavelength 0.71069
_diffrn_reflns_av_R_equivalents 0.0161
_diffrn_reflns_av_unetI/netI 0.0229
_diffrn_reflns_Laue_measured_fraction_full 1.000
_diffrn_reflns_Laue_measured_fraction_max 0.989
_diffrn_reflns_limit_h_max 16
_diffrn_reflns_limit_h_min -19
_diffrn_reflns_limit_k_max 8
_diffrn_reflns_limit_k_min -8
_diffrn_reflns_limit_l_max 14
_diffrn_reflns_limit_l_min -10
_diffrn_reflns_number 3658
_diffrn_reflns_point_group_measured_fraction_full 1.000
_diffrn_reflns_point_group_measured_fraction_max 0.989
_diffrn_reflns_theta_full 25.000
_diffrn_reflns_theta_max 27.481
_diffrn_reflns_theta_min 3.026
_exptl_absorpt_coefficient_mu 0.334
_exptl_absorpt_correction_T_max 0.8491
_exptl_absorpt_correction_T_min 0.8101
_exptl_absorpt_correction_type empirical
_exptl_absorpt_process_details empirical
_exptl_crystal_colour yellow
_exptl_crystal_density_diffrn 1.493
_exptl_crystal_density_method 'not measured'
_exptl_crystal_description block
_exptl_crystal_F_000 456
_exptl_crystal_size_max 0.26
_exptl_crystal_size_mid 0.23
_exptl_crystal_size_min 0.20
_refine_diff_density_max 0.333
_refine_diff_density_min -0.160
_refine_diff_density_rms 0.038
_refine_ls_abs_structure_details
;
 Refined as a perfect inversion twin.
;
_refine_ls_abs_structure_Flack 0.5
_refine_ls_extinction_coef .
_refine_ls_extinction_method none
_refine_ls_goodness_of_fit_ref 1.043
_refine_ls_hydrogen_treatment mixed
_refine_ls_matrix_type full
_refine_ls_number_parameters 124
_refine_ls_number_reflns 1757
_refine_ls_number_restraints 5
_refine_ls_restrained_S_all 1.043
_refine_ls_R_factor_all 0.0301
_refine_ls_R_factor_gt 0.0278
_refine_ls_shift/su_max 0.000
_refine_ls_shift/su_mean 0.000
_refine_ls_structure_factor_coef Fsqd
_refine_ls_weighting_details 'w=1/[\s^2^(Fo^2^)+(0.0477P)^2^+0.1778P] where P=(Fo^2^+2Fc^2^)/3'
_refine_ls_weighting_scheme calc
_refine_ls_wR_factor_gt 0.0738
_refine_ls_wR_factor_ref 0.0755
_reflns_Friedel_coverage 0.996
_reflns_Friedel_fraction_full 1.000
_reflns_Friedel_fraction_max 0.989
_reflns_number_gt 1667
_reflns_number_total 1757
_reflns_threshold_expression 'I > 2\s(I)'
_cod_data_source_file suppl_ncrs-2019-0554_suppl.cif
_cod_data_source_block shelx
_cod_original_sg_symbol_H-M 'C c'
_cod_database_code 8105047
_shelx_space_group_comment
;
The symmetry employed for this shelxl refinement is uniquely defined
by the following loop, which should always be used as a source of
symmetry information in preference to the above space-group names.
They are only intended as comments.
;

loop_
_space_group_symop_operation_xyz
'x, y, z'
'x, -y, z+1/2'
'x+1/2, y+1/2, z'
'x+1/2, -y+1/2, z+1/2'

loop_
_atom_site_label
_atom_site_type_symbol
_atom_site_fract_x
_atom_site_fract_y
_atom_site_fract_z
_atom_site_U_iso_or_equiv
_atom_site_adp_type
_atom_site_occupancy
_atom_site_site_symmetry_order
_atom_site_calc_flag
_atom_site_refinement_flags_posn
_atom_site_refinement_flags_adp
_atom_site_refinement_flags_occupancy
_atom_site_disorder_assembly
_atom_site_disorder_group
C1 C 0.9420(2) 0.5922(4) 0.7514(3) 0.0362(6) Uani 1 1 d . . . . .
H1A H 0.8701 0.5826 0.7037 0.043 Uiso 1 1 calc R U . . .
H1B H 0.9663 0.4877 0.8233 0.043 Uiso 1 1 calc R U . . .
C2 C 0.9824(3) 0.5475(5) 0.6518(3) 0.0421(7) Uani 1 1 d . . . . .
H2A H 1.0538 0.5675 0.6976 0.051 Uiso 1 1 calc R U . . .
H2B H 0.9692 0.4033 0.6228 0.051 Uiso 1 1 calc R U . . .
C3 C 0.8951(2) 0.8925(5) 0.8525(3) 0.0365(6) Uani 1 1 d . . . . .
H3A H 0.9252 1.0009 0.9209 0.044 Uiso 1 1 calc R U . . .
H3B H 0.8718 0.7837 0.8920 0.044 Uiso 1 1 calc R U . . .
C4 C 0.8084(2) 0.9816(6) 0.7277(4) 0.0481(8) Uani 1 1 d D . . . .
H4A H 0.7719 0.8708 0.6643 0.058 Uiso 1 1 calc R U . . .
H4B H 0.7636 1.0530 0.7545 0.058 Uiso 1 1 calc R U . . .
C5 C 1.0731(2) 0.7966(4) 0.9378(3) 0.0313(6) Uani 1 1 d . . . . .
H5A H 1.1160 0.7076 0.9168 0.038 Uiso 1 1 calc R U . . .
H5B H 1.0675 0.7356 1.0149 0.038 Uiso 1 1 calc R U . . .
C6 C 1.1202(2) 1.0105(4) 0.9786(3) 0.0334(6) Uani 1 1 d . . . . .
H6A H 1.1752 1.0040 1.0706 0.040 Uiso 1 1 calc R U . . .
H6B H 1.0717 1.1079 0.9797 0.040 Uiso 1 1 calc R U . . .
N1 N 0.97143(16) 0.8041(3) 0.8150(2) 0.0270(5) Uani 1 1 d . . . . .
H1 H 0.9754 0.8967 0.7467 0.032 Uiso 1 1 calc R U . . .
O1 O 0.84571(19) 1.1214(4) 0.6648(3) 0.0604(7) Uani 1 1 d D . . . .
O2 O 0.93950(19) 0.6780(4) 0.5350(2) 0.0493(6) Uani 1 1 d D . . . .
O3 O 1.08107(16) 1.0798(4) 0.7281(2) 0.0436(5) Uani 1 1 d . . . . .
O4 O 1.19202(19) 1.3188(4) 0.9014(2) 0.0511(6) Uani 1 1 d . . . . .
O5 O 1.24777(17) 0.9726(4) 0.8840(3) 0.0603(7) Uani 1 1 d . . . . .
S1 S 1.16424(4) 1.10258(10) 0.86372(4) 0.03323(17) Uani 1 1 d . . . . .
H2 H 0.800(2) 1.128(5) 0.5742(14) 0.050 Uiso 1 1 d D U . . .
H3 H 0.8759(13) 0.642(6) 0.485(4) 0.050 Uiso 1 1 d D U . . .

loop_
_atom_site_aniso_label
_atom_site_aniso_U_11
_atom_site_aniso_U_22
_atom_site_aniso_U_33
_atom_site_aniso_U_23
_atom_site_aniso_U_13
_atom_site_aniso_U_12
C1 0.0457(17) 0.0292(13) 0.0347(16) -0.0028(10) 0.0192(13) -0.0080(11)
C2 0.0492(18) 0.0387(14) 0.0381(16) -0.0047(12) 0.0198(14) 0.0003(13)
C3 0.0339(14) 0.0433(15) 0.0374(15) -0.0010(12) 0.0208(12) 0.0007(12)
C4 0.0355(16) 0.0527(18) 0.060(2) 0.0132(16) 0.0254(16) 0.0055(14)
C5 0.0303(13) 0.0352(13) 0.0256(13) 0.0066(10) 0.0104(10) 0.0015(11)
C6 0.0340(14) 0.0426(14) 0.0232(12) -0.0008(11) 0.0127(10) -0.0046(12)
N1 0.0280(11) 0.0272(10) 0.0259(11) 0.0023(8) 0.0126(9) -0.0025(8)
O1 0.0462(14) 0.0635(16) 0.0687(18) 0.0263(13) 0.0240(13) 0.0046(11)
O2 0.0547(14) 0.0544(13) 0.0339(12) 0.0020(10) 0.0161(10) -0.0141(11)
O3 0.0467(13) 0.0552(13) 0.0281(12) 0.0014(9) 0.0167(10) -0.0101(10)
O4 0.0581(15) 0.0457(12) 0.0472(14) -0.0032(9) 0.0223(11) -0.0171(10)
O5 0.0424(13) 0.0693(16) 0.0773(18) 0.0019(14) 0.0346(13) 0.0070(12)
S1 0.0301(3) 0.0402(3) 0.0316(3) -0.0001(3) 0.0162(2) -0.0056(3)

loop_
_atom_type_symbol
_atom_type_description
_atom_type_scat_dispersion_real
_atom_type_scat_dispersion_imag
_atom_type_scat_source
C C 0.0033 0.0016 'International Tables Vol C Tables 4.2.6.8 and 6.1.1.4'
H H 0.0000 0.0000 'International Tables Vol C Tables 4.2.6.8 and 6.1.1.4'
N N 0.0061 0.0033 'International Tables Vol C Tables 4.2.6.8 and 6.1.1.4'
O O 0.0106 0.0060 'International Tables Vol C Tables 4.2.6.8 and 6.1.1.4'
S S 0.1246 0.1234 'International Tables Vol C Tables 4.2.6.8 and 6.1.1.4'

loop_
_geom_angle_atom_site_label_1
_geom_angle_atom_site_label_2
_geom_angle_atom_site_label_3
_geom_angle
_geom_angle_site_symmetry_1
_geom_angle_site_symmetry_3
N1 C1 C2 112.1(2) . .
N1 C1 H1A 109.2 . .
C2 C1 H1A 109.2 . .
N1 C1 H1B 109.2 . .
C2 C1 H1B 109.2 . .
H1A C1 H1B 107.9 . .
O2 C2 C1 111.9(3) . .
O2 C2 H2A 109.2 . .
C1 C2 H2A 109.2 . .
O2 C2 H2B 109.2 . .
C1 C2 H2B 109.2 . .
H2A C2 H2B 107.9 . .
N1 C3 C4 110.7(2) . .
N1 C3 H3A 109.5 . .
C4 C3 H3A 109.5 . .
N1 C3 H3B 109.5 . .
C4 C3 H3B 109.5 . .
H3A C3 H3B 108.1 . .
O1 C4 C3 108.0(3) . .
O1 C4 H4A 110.1 . .
C3 C4 H4A 110.1 . .
O1 C4 H4B 110.1 . .
C3 C4 H4B 110.1 . .
H4A C4 H4B 108.4 . .
N1 C5 C6 112.5(2) . .
N1 C5 H5A 109.1 . .
C6 C5 H5A 109.1 . .
N1 C5 H5B 109.1 . .
C6 C5 H5B 109.1 . .
H5A C5 H5B 107.8 . .
C5 C6 S1 111.85(19) . .
C5 C6 H6A 109.2 . .
S1 C6 H6A 109.2 . .
C5 C6 H6B 109.2 . .
S1 C6 H6B 109.2 . .
H6A C6 H6B 107.9 . .
C1 N1 C3 111.5(2) . .
C1 N1 C5 110.4(2) . .
C3 N1 C5 111.5(2) . .
C1 N1 H1 107.7 . .
C3 N1 H1 107.7 . .
C5 N1 H1 107.7 . .
C4 O1 H2 107.0(13) . .
C2 O2 H3 109(3) . .
O5 S1 O3 112.77(16) . .
O5 S1 O4 112.86(16) . .
O3 S1 O4 112.93(13) . .
O5 S1 C6 106.68(16) . .
O3 S1 C6 105.12(13) . .
O4 S1 C6 105.69(14) . .

loop_
_geom_bond_atom_site_label_1
_geom_bond_atom_site_label_2
_geom_bond_distance
_geom_bond_site_symmetry_2
C1 N1 1.500(3) .
C1 C2 1.505(4) .
C1 H1A 0.9700 .
C1 H1B 0.9700 .
C2 O2 1.414(4) .
C2 H2A 0.9700 .
C2 H2B 0.9700 .
C3 N1 1.507(4) .
C3 C4 1.508(4) .
C3 H3A 0.9700 .
C3 H3B 0.9700 .
C4 O1 1.401(4) .
C4 H4A 0.9700 .
C4 H4B 0.9700 .
C5 N1 1.511(3) .
C5 C6 1.518(4) .
C5 H5A 0.9700 .
C5 H5B 0.9700 .
C6 S1 1.776(3) .
C6 H6A 0.9700 .
C6 H6B 0.9700 .
N1 H1 0.9800 .
O1 H2 0.913(12) .
O2 H3 0.894(13) .
O3 S1 1.448(2) .
O4 S1 1.455(3) .
O5 S1 1.446(3) .

loop_
_geom_torsion_atom_site_label_1
_geom_torsion_atom_site_label_2
_geom_torsion_atom_site_label_3
_geom_torsion_atom_site_label_4
_geom_torsion
_geom_torsion_site_symmetry_1
_geom_torsion_site_symmetry_2
_geom_torsion_site_symmetry_3
_geom_torsion_site_symmetry_4
N1 C1 C2 O2 -66.5(3) . . . .
N1 C3 C4 O1 -52.8(4) . . . .
N1 C5 C6 S1 -74.9(3) . . . .
C2 C1 N1 C3 150.8(3) . . . .
C2 C1 N1 C5 -84.7(3) . . . .
C4 C3 N1 C1 -79.6(3) . . . .
C4 C3 N1 C5 156.4(2) . . . .
C6 C5 N1 C1 162.0(2) . . . .
C6 C5 N1 C3 -73.5(3) . . . .
C5 C6 S1 O5 -68.7(2) . . . .
C5 C6 S1 O3 51.3(2) . . . .
C5 C6 S1 O4 171.0(2) . . . .
